data_4131641
loop_
_publ_author_name
'Good, Steffen N.'
'Sharpe, Robert J.'
'Johnson, Jeffrey S.'

_publ_section_title
;
 Highly Functionalized Tricyclic Oxazinanones via Pairwise Oxidative
 Dearomatization and N-Hydroxycarbamate Dehydrogenation: Molecular
 Diversity Inspired by Tetrodotoxin.
;
_journal_issue 36
_journal_name_full 'Journal of the American Chemical Society'
_journal_page_first 12422
_journal_page_last 12425
_journal_paper_doi 10.1021/jacs.7b07745
_journal_volume 139
_journal_year 2017
_chemical_formula_moiety '1(C14 H19 N O5)'
_chemical_formula_sum 'C14 H19 N O5'
_chemical_formula_weight 281.30
_space_group_crystal_system triclinic
_space_group_IT_number 2
_space_group_name_Hall '-P 1'
_space_group_name_H-M_alt 'P -1'
_atom_sites_solution_hydrogens geom
_atom_sites_solution_primary iterative
_audit_creation_date 2015-05-04
_audit_creation_method
;
Olex2 1.2
(compiled 2015.01.26 svn.r3150 for OlexSys, GUI svn.r4998)
;
_cell_angle_alpha 75.367(3)
_cell_angle_beta 64.510(2)
_cell_angle_gamma 72.713(2)
_cell_formula_units_Z 4
_cell_length_a 11.2220(5)
_cell_length_b 11.5293(6)
_cell_length_c 13.0311(7)
_cell_measurement_reflns_used 9910
_cell_measurement_temperature 100
_cell_measurement_theta_max 66.59
_cell_measurement_theta_min 3.80
_cell_volume 1437.83(13)
_computing_cell_refinement 'SAINT v8.34A (Bruker, 2013)'
_computing_data_reduction 'SAINT v8.34A (Bruker, 2013)'
_computing_molecular_graphics 'Olex2 (Dolomanov et al., 2009)'
_computing_publication_material 'Olex2 (Dolomanov et al., 2009)'
_computing_structure_refinement 'XL (Sheldrick, 2008)'
_computing_structure_solution 'olex2.solve (Bourhis et al., 2015)'
_diffrn_ambient_temperature 100
_diffrn_measured_fraction_theta_full 0.974
_diffrn_measured_fraction_theta_max 0.974
_diffrn_measurement_device_type 'Bruker APEX-II CCD'
_diffrn_measurement_method '\f and \w scans'
_diffrn_radiation_type CuK\a
_diffrn_radiation_wavelength 1.54178
_diffrn_reflns_av_R_equivalents 0.0289
_diffrn_reflns_av_unetI/netI 0.0211
_diffrn_reflns_Laue_measured_fraction_full 0.974
_diffrn_reflns_Laue_measured_fraction_max 0.974
_diffrn_reflns_limit_h_max 13
_diffrn_reflns_limit_h_min -13
_diffrn_reflns_limit_k_max 13
_diffrn_reflns_limit_k_min -13
_diffrn_reflns_limit_l_max 15
_diffrn_reflns_limit_l_min -15
_diffrn_reflns_number 24688
_diffrn_reflns_point_group_measured_fraction_full 0.974
_diffrn_reflns_point_group_measured_fraction_max 0.974
_diffrn_reflns_theta_full 66.629
_diffrn_reflns_theta_max 66.629
_diffrn_reflns_theta_min 3.798
_diffrn_standards_number 0
_exptl_absorpt_coefficient_mu 0.825
_exptl_absorpt_correction_T_max 0.9954
_exptl_absorpt_correction_T_min 0.8047
_exptl_absorpt_correction_type numerical
_exptl_absorpt_process_details
;
SADABS-2014/5 (Bruker,2014/5) was used for absorption correction.
wR2(int) was 0.0707 before and 0.0506 after correction.
The Ratio of minimum to maximum transmission is 0.8084.
The \l/2 correction factor is 0.00150.
;
_exptl_crystal_colour 'clear colourless'
_exptl_crystal_colour_lustre clear
_exptl_crystal_colour_primary colourless
_exptl_crystal_density_diffrn 1.299
_exptl_crystal_description plate
_exptl_crystal_F_000 600
_exptl_crystal_size_max 0.262
_exptl_crystal_size_mid 0.182
_exptl_crystal_size_min 0.036
_refine_diff_density_max 0.240
_refine_diff_density_min -0.222
_refine_diff_density_rms 0.036
_refine_ls_extinction_method none
_refine_ls_goodness_of_fit_ref 1.168
_refine_ls_hydrogen_treatment constr
_refine_ls_matrix_type full
_refine_ls_number_parameters 743
_refine_ls_number_reflns 4960
_refine_ls_number_restraints 698
_refine_ls_restrained_S_all 1.112
_refine_ls_R_factor_all 0.0548
_refine_ls_R_factor_gt 0.0486
_refine_ls_shift/su_max 0.000
_refine_ls_shift/su_mean 0.000
_refine_ls_structure_factor_coef Fsqd
_refine_ls_weighting_details 'w=1/[\s^2^(Fo^2^)+(0.0514P)^2^+0.7072P] where P=(Fo^2^+2Fc^2^)/3'
_refine_ls_weighting_scheme calc
_refine_ls_wR_factor_gt 0.1370
_refine_ls_wR_factor_ref 0.1413
_reflns_Friedel_coverage 0.000
_reflns_number_gt 4283
_reflns_number_total 4960
_reflns_threshold_expression 'I > 2\s(I)'
_cod_data_source_file ja7b07745_si_005.cif
_cod_data_source_block x1504001
_cod_database_code 4131641
_shelx_space_group_comment
;
The symmetry employed for this shelxl refinement is uniquely defined
by the following loop, which should always be used as a source of
symmetry information in preference to the above space-group names.
They are only intended as comments.
;
_shelx_estimated_absorpt_t_max 0.971
_shelx_estimated_absorpt_t_min 0.813
_olex2_refinement_description
;
1. Fixed Uiso
 At 1.2 times of:
  All C(H) groups, All C(H,H) groups
 At 1.5 times of:
  All C(H,H,H) groups
2. Restrained distances
 C61-C63
 1.5 with sigma of 0.02
 C62-C61
 1.5 with sigma of 0.02
3. Rigid body (RIGU) restrains
 All non-hydrogen atoms
 with sigma for 1-2 distances of 0.004 and sigma for 1-3 distances of 0.004
4. Others
 Sof(C41)=Sof(C42)=Sof(H42A)=Sof(H42B)=Sof(H42C)=Sof(C43)=Sof(H43A)=Sof(H43B)=
 Sof(H43C)=Sof(C44)=Sof(H44A)=Sof(H44B)=Sof(H44C)=Sof(C46)=Sof(C50)=Sof(C51)=
 Sof(H51A)=Sof(H51B)=Sof(H51C)=Sof(C52)=Sof(C54)=Sof(C56)=Sof(H56A)=Sof(H56B)=
 Sof(C57)=Sof(C58)=Sof(H58A)=Sof(H58B)=Sof(H58C)=Sof(C59)=Sof(H59)=Sof(C60)=
 Sof(H60)=Sof(N48)=Sof(O45)=Sof(O47)=Sof(O49)=Sof(O53)=Sof(O55)=1-FVAR(1)
 Sof(C1)=Sof(C2)=Sof(H2A)=Sof(H2B)=Sof(H2C)=Sof(C3)=Sof(H3A)=Sof(H3B)=Sof(H3C)=
 Sof(C4)=Sof(H4A)=Sof(H4B)=Sof(H4C)=Sof(C6)=Sof(C9)=Sof(C10)=Sof(C11)=Sof(C13)=
 Sof(H13A)=Sof(H13B)=Sof(C14)=Sof(C15)=Sof(H15)=Sof(C16)=Sof(H16)=Sof(C17)=
 Sof(H17A)=Sof(H17B)=Sof(H17C)=Sof(C19)=Sof(H19A)=Sof(H19B)=Sof(H19C)=Sof(N7)=
 Sof(O5)=Sof(O8)=Sof(O12)=Sof(O18)=Sof(O20)=FVAR(1)
 Sof(C61)=Sof(C62)=Sof(H62A)=Sof(H62B)=Sof(H62C)=Sof(C63)=Sof(H63A)=Sof(H63B)=
 Sof(H63C)=Sof(C64)=Sof(H64A)=Sof(H64B)=Sof(H64C)=Sof(C66)=Sof(C70)=Sof(C71)=
 Sof(H71A)=Sof(H71B)=Sof(H71C)=Sof(C72)=Sof(C74)=Sof(C76)=Sof(H76A)=Sof(H76B)=
 Sof(C77)=Sof(C78)=Sof(H78A)=Sof(H78B)=Sof(H78C)=Sof(C79)=Sof(H79)=Sof(C80)=
 Sof(H80)=Sof(N68)=Sof(O65)=Sof(O67)=Sof(O69)=Sof(O73)=Sof(O75)=1-FVAR(2)
 Sof(C21)=Sof(C22)=Sof(H22A)=Sof(H22B)=Sof(H22C)=Sof(C23)=Sof(H23A)=Sof(H23B)=
 Sof(H23C)=Sof(C24)=Sof(H24A)=Sof(H24B)=Sof(H24C)=Sof(C26)=Sof(C29)=Sof(C30)=
 Sof(C31)=Sof(C33)=Sof(H33A)=Sof(H33B)=Sof(C34)=Sof(C35)=Sof(H35)=Sof(C36)=
 Sof(H36)=Sof(C37)=Sof(H37A)=Sof(H37B)=Sof(H37C)=Sof(C39)=Sof(H39A)=Sof(H39B)=
 Sof(H39C)=Sof(N27)=Sof(O25)=Sof(O28)=Sof(O32)=Sof(O38)=Sof(O40)=FVAR(2)
5.a Secondary CH2 refined with riding coordinates:
 C13(H13A,H13B), C33(H33A,H33B), C76(H76A,H76B), C56(H56A,H56B)
5.b Aromatic/amide H refined with riding coordinates:
 C15(H15), C16(H16), C35(H35), C36(H36), C79(H79), C80(H80), C59(H59), C60(H60)
5.c Idealised Me refined as rotating group:
 C2(H2A,H2B,H2C), C3(H3A,H3B,H3C), C4(H4A,H4B,H4C), C17(H17A,H17B,H17C),
 C19(H19A,H19B,H19C), C22(H22A,H22B,H22C), C23(H23A,H23B,H23C), C24(H24A,H24B,
 H24C), C37(H37A,H37B,H37C), C39(H39A,H39B,H39C), C62(H62A,H62B,H62C), C63(H63A,
 H63B,H63C), C64(H64A,H64B,H64C), C71(H71A,H71B,H71C), C78(H78A,H78B,H78C),
 C42(H42A,H42B,H42C), C43(H43A,H43B,H43C), C44(H44A,H44B,H44C), C51(H51A,H51B,
 H51C), C58(H58A,H58B,H58C)
;
_shelx_shelxl_version_number 2014/7
_olex2_submission_original_sample_id sg-dn2075
_olex2_submission_special_instructions 'No special instructions were received'

loop_
_space_group_symop_operation_xyz
'x, y, z'
'-x, -y, -z'

loop_
_atom_site_label
_atom_site_type_symbol
_atom_site_fract_x
_atom_site_fract_y
_atom_site_fract_z
_atom_site_U_iso_or_equiv
_atom_site_adp_type
_atom_site_occupancy
_atom_site_site_symmetry_order
_atom_site_calc_flag
_atom_site_refinement_flags_posn
_atom_site_refinement_flags_adp
_atom_site_refinement_flags_occupancy
_atom_site_disorder_assembly
_atom_site_disorder_group
C1 C -0.1770(4) 0.7424(4) 0.6649(4) 0.0401(9) Uani 0.736(3) 1 d . U P A 1
C2 C -0.3026(3) 0.7383(4) 0.7705(3) 0.0639(11) Uani 0.736(3) 1 d . U P A 1
H2A H -0.2894 0.6614 0.8216 0.096 Uiso 0.736(3) 1 calc GR . P A 1
H2B H -0.3779 0.7430 0.7494 0.096 Uiso 0.736(3) 1 calc GR . P A 1
H2C H -0.3230 0.8079 0.8101 0.096 Uiso 0.736(3) 1 calc GR . P A 1
C3 C -0.1446(4) 0.6415(3) 0.5920(4) 0.0590(9) Uani 0.736(3) 1 d . U P A 1
H3A H -0.1346 0.5606 0.6384 0.089 Uiso 0.736(3) 1 calc GR . P A 1
H3B H -0.0602 0.6467 0.5248 0.089 Uiso 0.736(3) 1 calc GR . P A 1
H3C H -0.2184 0.6535 0.5665 0.089 Uiso 0.736(3) 1 calc GR . P A 1
C4 C -0.1768(11) 0.8648(7) 0.5889(8) 0.0380(13) Uani 0.736(3) 1 d . U P A 1
H4A H -0.1928 0.9288 0.6334 0.057 Uiso 0.736(3) 1 calc GR . P A 1
H4B H -0.2484 0.8831 0.5595 0.057 Uiso 0.736(3) 1 calc GR . P A 1
H4C H -0.0890 0.8621 0.5244 0.057 Uiso 0.736(3) 1 calc GR . P A 1
C6 C -0.0434(3) 0.7798(3) 0.7556(2) 0.0294(6) Uani 0.736(3) 1 d . U P A 1
C9 C 0.2789(5) 0.6745(5) 0.6173(5) 0.0267(10) Uani 0.736(3) 1 d . U P A 1
C10 C 0.3703(4) 0.6692(3) 0.6775(3) 0.0297(8) Uani 0.736(3) 1 d . U P A 1
C11 C 0.2855(3) 0.7337(3) 0.7822(3) 0.0280(6) Uani 0.736(3) 1 d . U P A 1
C13 C 0.3010(3) 0.6776(2) 0.8906(2) 0.0345(6) Uani 0.736(3) 1 d . U P A 1
H13A H 0.2205 0.6905 0.9626 0.041 Uiso 0.736(3) 1 calc R . P A 1
H13B H 0.3640 0.5969 0.8927 0.041 Uiso 0.736(3) 1 calc R . P A 1
C14 C 0.1530(4) 0.8173(3) 0.7735(4) 0.0275(8) Uani 0.736(3) 1 d . U P A 1
C15 C 0.1868(7) 0.8823(5) 0.6504(6) 0.0324(13) Uani 0.736(3) 1 d . U P A 1
H15 H 0.1677 0.9692 0.6317 0.039 Uiso 0.736(3) 1 calc R . P A 1
C16 C 0.2453(6) 0.8076(5) 0.5713(5) 0.0293(11) Uani 0.736(3) 1 d . U P A 1
H16 H 0.2643 0.8363 0.4920 0.035 Uiso 0.736(3) 1 calc R . P A 1
C17 C 0.0790(5) 0.8992(4) 0.8665(5) 0.0365(10) Uani 0.736(3) 1 d . U P A 1
H17A H 0.0047 0.9599 0.8503 0.055 Uiso 0.736(3) 1 calc GR . P A 1
H17B H 0.1418 0.9415 0.8683 0.055 Uiso 0.736(3) 1 calc GR . P A 1
H17C H 0.0426 0.8491 0.9411 0.055 Uiso 0.736(3) 1 calc GR . P A 1
C19 C 0.3305(5) 0.5841(4) 0.5333(4) 0.0332(9) Uani 0.736(3) 1 d . U P A 1
H19A H 0.3495 0.5005 0.5726 0.050 Uiso 0.736(3) 1 calc GR . P A 1
H19B H 0.4135 0.6020 0.4698 0.050 Uiso 0.736(3) 1 calc GR . P A 1
H19C H 0.2618 0.5914 0.5031 0.050 Uiso 0.736(3) 1 calc GR . P A 1
N7 N 0.0731(3) 0.7273(3) 0.7833(3) 0.0267(7) Uani 0.736(3) 1 d . U P A 1
O5 O -0.0575(3) 0.7091(2) 0.6968(2) 0.0352(5) Uani 0.736(3) 1 d . U P A 1
O8 O 0.1616(3) 0.6337(2) 0.7154(3) 0.0272(6) Uani 0.736(3) 1 d . U P A 1
O12 O 0.3573(3) 0.7821(3) 0.8226(3) 0.0360(7) Uani 0.736(3) 1 d . U P A 1
O18 O 0.4888(2) 0.6219(3) 0.6494(2) 0.0440(6) Uani 0.736(3) 1 d . U P A 1
O20 O -0.12010(18) 0.87170(18) 0.79044(15) 0.0399(5) Uani 0.736(3) 1 d . U P A 1
C21 C 0.3014(7) 0.7525(6) 0.2037(5) 0.0303(11) Uani 0.629(3) 1 d . U P B 2
C22 C 0.2903(4) 0.6267(3) 0.1964(4) 0.0434(9) Uani 0.629(3) 1 d . U P B 2
H22A H 0.3667 0.5946 0.1297 0.065 Uiso 0.629(3) 1 calc GR . P B 2
H22B H 0.2055 0.6339 0.1883 0.065 Uiso 0.629(3) 1 calc GR . P B 2
H22C H 0.2917 0.5707 0.2665 0.065 Uiso 0.629(3) 1 calc GR . P B 2
C23 C 0.3168(15) 0.8395(9) 0.0901(10) 0.0339(16) Uani 0.629(3) 1 d . U P B 2
H23A H 0.3283 0.9181 0.0963 0.051 Uiso 0.629(3) 1 calc GR . P B 2
H23B H 0.2358 0.8530 0.0738 0.051 Uiso 0.629(3) 1 calc GR . P B 2
H23C H 0.3961 0.8028 0.0276 0.051 Uiso 0.629(3) 1 calc GR . P B 2
C24 C 0.1787(4) 0.8095(4) 0.3017(4) 0.0412(10) Uani 0.629(3) 1 d . U P B 2
H24A H 0.1690 0.7533 0.3738 0.062 Uiso 0.629(3) 1 calc GR . P B 2
H24B H 0.0972 0.8242 0.2858 0.062 Uiso 0.629(3) 1 calc GR . P B 2
H24C H 0.1911 0.8875 0.3084 0.062 Uiso 0.629(3) 1 calc GR . P B 2
C26 C 0.5389(3) 0.6875(2) 0.1716(2) 0.0261(6) Uani 0.629(3) 1 d . U P B 2
C29 C 0.6355(7) 0.8611(5) 0.2785(7) 0.0281(13) Uani 0.629(3) 1 d . U P B 2
C30 C 0.7754(3) 0.8041(3) 0.2808(3) 0.0258(7) Uani 0.629(3) 1 d . U P B 2
C31 C 0.8463(6) 0.7069(5) 0.2042(5) 0.0254(11) Uani 0.629(3) 1 d . U P B 2
C33 C 0.9440(3) 0.6010(3) 0.2328(3) 0.0355(7) Uani 0.629(3) 1 d . U P B 2
H33A H 0.9547 0.5942 0.3058 0.043 Uiso 0.629(3) 1 calc R . P B 2
H33B H 0.9551 0.5219 0.2095 0.043 Uiso 0.629(3) 1 calc R . P B 2
C34 C 0.7666(10) 0.7058(8) 0.1328(7) 0.0247(13) Uani 0.629(3) 1 d . U P B 2
C35 C 0.7293(11) 0.8392(7) 0.0794(9) 0.0243(14) Uani 0.629(3) 1 d . U P B 2
H35 H 0.7546 0.8651 -0.0010 0.029 Uiso 0.629(3) 1 calc R . P B 2
C36 C 0.6578(9) 0.9150(7) 0.1576(8) 0.0249(12) Uani 0.629(3) 1 d . U P B 2
H36 H 0.6228 0.9992 0.1368 0.030 Uiso 0.629(3) 1 calc R . P B 2
C37 C 0.8460(8) 0.6143(7) 0.0474(6) 0.0310(12) Uani 0.629(3) 1 d . U P B 2
H37A H 0.8478 0.5305 0.0890 0.047 Uiso 0.629(3) 1 calc GR . P B 2
H37B H 0.9387 0.6265 0.0052 0.047 Uiso 0.629(3) 1 calc GR . P B 2
H37C H 0.8025 0.6270 -0.0068 0.047 Uiso 0.629(3) 1 calc GR . P B 2
C39 C 0.5437(6) 0.9405(5) 0.3692(6) 0.0354(12) Uani 0.629(3) 1 d . U P B 2
H39A H 0.4557 0.9718 0.3624 0.053 Uiso 0.629(3) 1 calc GR . P B 2
H39B H 0.5835 1.0095 0.3594 0.053 Uiso 0.629(3) 1 calc GR . P B 2
H39C H 0.5317 0.8922 0.4452 0.053 Uiso 0.629(3) 1 calc GR . P B 2
N27 N 0.6347(7) 0.6758(5) 0.2199(7) 0.0266(11) Uani 0.629(3) 1 d . U P B 2
O25 O 0.4150(5) 0.7411(4) 0.2374(3) 0.0278(8) Uani 0.629(3) 1 d . U P B 2
O28 O 0.5830(5) 0.7463(5) 0.3117(4) 0.0285(9) Uani 0.629(3) 1 d . U P B 2
O32 O 0.9885(2) 0.7009(2) 0.1429(2) 0.0316(6) Uani 0.629(3) 1 d . U P B 2
O38 O 0.8244(5) 0.8320(3) 0.3354(4) 0.0361(8) Uani 0.629(3) 1 d . U P B 2
O40 O 0.5699(2) 0.64616(19) 0.08540(18) 0.0360(6) Uani 0.629(3) 1 d . U P B 2
C61 C 0.3135(16) 0.7407(16) 0.1756(12) 0.063(4) Uani 0.371(3) 1 d D U P B 4
C62 C 0.1912(11) 0.7477(12) 0.2819(10) 0.085(3) Uani 0.371(3) 1 d D U P B 4
H62A H 0.2026 0.6751 0.3381 0.128 Uiso 0.371(3) 1 calc GR . P B 4
H62B H 0.1131 0.7510 0.2649 0.128 Uiso 0.371(3) 1 calc GR . P B 4
H62C H 0.1763 0.8218 0.3134 0.128 Uiso 0.371(3) 1 calc GR . P B 4
C63 C 0.3457(11) 0.6328(10) 0.1107(13) 0.107(4) Uani 0.371(3) 1 d D U P B 4
H63A H 0.3613 0.5548 0.1597 0.161 Uiso 0.371(3) 1 calc GR . P B 4
H63B H 0.4269 0.6377 0.0402 0.161 Uiso 0.371(3) 1 calc GR . P B 4
H63C H 0.2693 0.6375 0.0909 0.161 Uiso 0.371(3) 1 calc GR . P B 4
C64 C 0.327(3) 0.854(2) 0.093(2) 0.058(5) Uani 0.371(3) 1 d . U P B 4
H64A H 0.3263 0.9189 0.1291 0.088 Uiso 0.371(3) 1 calc GR . P B 4
H64B H 0.2509 0.8795 0.0676 0.088 Uiso 0.371(3) 1 calc GR . P B 4
H64C H 0.4119 0.8391 0.0260 0.088 Uiso 0.371(3) 1 calc GR . P B 4
C66 C 0.4540(6) 0.7818(6) 0.2592(5) 0.0371(13) Uani 0.371(3) 1 d . U P B 4
C70 C 0.7785(17) 0.6812(15) 0.1165(14) 0.033(3) Uani 0.371(3) 1 d . U P B 4
C71 C 0.8265(14) 0.5921(13) 0.0353(12) 0.041(3) Uani 0.371(3) 1 d . U P B 4
H71A H 0.8422 0.5085 0.0757 0.062 Uiso 0.371(3) 1 calc GR . P B 4
H71B H 0.9111 0.6072 -0.0277 0.062 Uiso 0.371(3) 1 calc GR . P B 4
H71C H 0.7581 0.6017 0.0042 0.062 Uiso 0.371(3) 1 calc GR . P B 4
C72 C 0.8663(13) 0.6766(11) 0.1789(11) 0.040(2) Uani 0.371(3) 1 d . U P B 4
C74 C 0.7844(7) 0.7393(8) 0.2828(6) 0.0387(15) Uani 0.371(3) 1 d . U P B 4
C76 C 0.8004(6) 0.6809(6) 0.3899(5) 0.0486(15) Uani 0.371(3) 1 d . U P B 4
H76A H 0.7202 0.6924 0.4624 0.058 Uiso 0.371(3) 1 calc R . P B 4
H76B H 0.8640 0.6003 0.3905 0.058 Uiso 0.371(3) 1 calc R . P B 4
C77 C 0.6487(14) 0.8224(10) 0.2784(12) 0.034(2) Uani 0.371(3) 1 d . U P B 4
C78 C 0.5771(12) 0.9008(10) 0.3699(13) 0.047(3) Uani 0.371(3) 1 d . U P B 4
H78A H 0.5024 0.9618 0.3545 0.070 Uiso 0.371(3) 1 calc GR . P B 4
H78B H 0.6400 0.9428 0.3720 0.070 Uiso 0.371(3) 1 calc GR . P B 4
H78C H 0.5412 0.8499 0.4442 0.070 Uiso 0.371(3) 1 calc GR . P B 4
C79 C 0.6818(18) 0.8857(14) 0.1521(17) 0.042(3) Uani 0.371(3) 1 d . U P B 4
H79 H 0.6599 0.9722 0.1316 0.050 Uiso 0.371(3) 1 calc R . P B 4
C80 C 0.741(2) 0.8108(14) 0.0776(18) 0.037(3) Uani 0.371(3) 1 d . U P B 4
H80 H 0.7608 0.8402 -0.0016 0.045 Uiso 0.371(3) 1 calc R . P B 4
N68 N 0.5732(11) 0.7290(10) 0.2868(9) 0.0341(19) Uani 0.371(3) 1 d . U P B 4
O65 O 0.4372(10) 0.7095(8) 0.2062(7) 0.048(2) Uani 0.371(3) 1 d . U P B 4
O67 O 0.3792(4) 0.8749(4) 0.2910(4) 0.0543(12) Uani 0.371(3) 1 d . U P B 4
O69 O 0.6602(10) 0.6383(7) 0.2165(10) 0.036(2) Uani 0.371(3) 1 d . U P B 4
O73 O 0.9888(5) 0.6323(7) 0.1461(6) 0.0586(15) Uani 0.371(3) 1 d . U P B 4
O75 O 0.8552(9) 0.7858(7) 0.3238(9) 0.0500(18) Uani 0.371(3) 1 d . U P B 4
C41 C -0.2068(11) 0.7637(10) 0.7129(8) 0.032(2) Uani 0.264(3) 1 d . U P A 3
C42 C -0.2180(8) 0.6384(7) 0.7012(8) 0.043(2) Uani 0.264(3) 1 d . U P A 3
H42A H -0.1316 0.5984 0.6471 0.064 Uiso 0.264(3) 1 calc GR . P A 3
H42B H -0.2892 0.6501 0.6727 0.064 Uiso 0.264(3) 1 calc GR . P A 3
H42C H -0.2404 0.5867 0.7764 0.064 Uiso 0.264(3) 1 calc GR . P A 3
C43 C -0.180(4) 0.837(2) 0.592(3) 0.049(5) Uani 0.264(3) 1 d . U P A 3
H43A H -0.1659 0.9174 0.5898 0.074 Uiso 0.264(3) 1 calc GR . P A 3
H43B H -0.2586 0.8484 0.5720 0.074 Uiso 0.264(3) 1 calc GR . P A 3
H43C H -0.0999 0.7921 0.5358 0.074 Uiso 0.264(3) 1 calc GR . P A 3
C44 C -0.3240(7) 0.8229(8) 0.8046(6) 0.0351(17) Uani 0.264(3) 1 d . U P A 3
H44A H -0.3410 0.7661 0.8768 0.053 Uiso 0.264(3) 1 calc GR . P A 3
H44B H -0.4035 0.8453 0.7846 0.053 Uiso 0.264(3) 1 calc GR . P A 3
H44C H -0.3057 0.8970 0.8135 0.053 Uiso 0.264(3) 1 calc GR . P A 3
C46 C 0.0356(10) 0.6875(8) 0.6774(7) 0.0418(17) Uani 0.264(3) 1 d . U P A 3
C50 C 0.1363(15) 0.8609(11) 0.7843(14) 0.038(3) Uani 0.264(3) 1 d . U P A 3
C51 C 0.0482(18) 0.9404(14) 0.8701(18) 0.052(4) Uani 0.264(3) 1 d . U P A 3
H51A H -0.0393 0.9723 0.8626 0.078 Uiso 0.264(3) 1 calc GR . P A 3
H51B H 0.0894 1.0090 0.8590 0.078 Uiso 0.264(3) 1 calc GR . P A 3
H51C H 0.0350 0.8937 0.9469 0.078 Uiso 0.264(3) 1 calc GR . P A 3
C52 C 0.2787(8) 0.8014(10) 0.7799(7) 0.0340(17) Uani 0.264(3) 1 d . U P A 3
C54 C 0.3433(12) 0.7054(10) 0.7086(12) 0.033(2) Uani 0.264(3) 1 d . U P A 3
C56 C 0.4428(9) 0.6000(8) 0.7329(10) 0.047(2) Uani 0.264(3) 1 d . U P A 3
H56A H 0.4571 0.5923 0.8044 0.057 Uiso 0.264(3) 1 calc R . P A 3
H56B H 0.4513 0.5212 0.7104 0.057 Uiso 0.264(3) 1 calc R . P A 3
C57 C 0.264(2) 0.7069(16) 0.6333(18) 0.039(3) Uani 0.264(3) 1 d . U P A 3
C58 C 0.3372(17) 0.6165(13) 0.5529(13) 0.044(3) Uani 0.264(3) 1 d . U P A 3
H58A H 0.2885 0.6249 0.5036 0.066 Uiso 0.264(3) 1 calc GR . P A 3
H58B H 0.3436 0.5335 0.5962 0.066 Uiso 0.264(3) 1 calc GR . P A 3
H58C H 0.4283 0.6309 0.5053 0.066 Uiso 0.264(3) 1 calc GR . P A 3
C59 C 0.224(2) 0.8377(16) 0.5887(19) 0.035(4) Uani 0.264(3) 1 d . U P A 3
H59 H 0.2457 0.8649 0.5088 0.042 Uiso 0.264(3) 1 calc R . P A 3
C60 C 0.158(2) 0.9125(18) 0.6623(19) 0.036(3) Uani 0.264(3) 1 d . U P A 3
H60 H 0.1247 0.9968 0.6402 0.043 Uiso 0.264(3) 1 calc R . P A 3
N48 N 0.1325(14) 0.6771(11) 0.7262(13) 0.040(3) Uani 0.264(3) 1 d . U P A 3
O45 O -0.0868(8) 0.7443(7) 0.7436(6) 0.0335(16) Uani 0.264(3) 1 d . U P A 3
O47 O 0.0653(6) 0.6428(6) 0.5936(6) 0.0559(17) Uani 0.264(3) 1 d . U P A 3
O49 O 0.0840(9) 0.7471(9) 0.8161(8) 0.043(2) Uani 0.264(3) 1 d . U P A 3
O53 O 0.3300(12) 0.8316(8) 0.8321(11) 0.048(2) Uani 0.264(3) 1 d . U P A 3
O55 O 0.4874(6) 0.6976(7) 0.6430(6) 0.0442(16) Uani 0.264(3) 1 d . U P A 3

loop_
_atom_site_aniso_label
_atom_site_aniso_U_11
_atom_site_aniso_U_22
_atom_site_aniso_U_33
_atom_site_aniso_U_23
_atom_site_aniso_U_13
_atom_site_aniso_U_12
C1 0.0254(18) 0.051(2) 0.050(2) 0.0043(18) -0.0236(18) -0.0121(14)
C2 0.0350(18) 0.102(3) 0.058(2) 0.010(2) -0.0211(16) -0.032(2)
C3 0.054(2) 0.0565(19) 0.087(3) -0.0100(18) -0.046(2) -0.0125(15)
C4 0.036(2) 0.042(3) 0.039(2) -0.0031(19) -0.0227(17) -0.003(2)
C6 0.0192(13) 0.0387(15) 0.0254(13) 0.0101(11) -0.0093(11) -0.0106(11)
C9 0.0181(17) 0.032(3) 0.0269(19) 0.0008(16) -0.0076(15) -0.0075(16)
C10 0.0213(17) 0.0385(19) 0.0277(17) -0.0022(12) -0.0076(13) -0.0093(13)
C11 0.0222(13) 0.0347(16) 0.0290(15) -0.0019(14) -0.0098(12) -0.0110(13)
C13 0.0303(13) 0.0411(14) 0.0335(13) -0.0020(11) -0.0155(11) -0.0073(11)
C14 0.0226(17) 0.032(2) 0.0279(15) -0.0002(15) -0.0081(13) -0.0115(16)
C15 0.032(3) 0.031(3) 0.032(2) 0.000(2) -0.011(2) -0.012(2)
C16 0.023(2) 0.039(3) 0.026(2) 0.0006(17) -0.0073(16) -0.0134(19)
C17 0.034(2) 0.038(2) 0.035(2) -0.0039(19) -0.0126(19) -0.0065(17)
C19 0.0302(16) 0.038(2) 0.0329(18) -0.0064(15) -0.0138(13) -0.0057(15)
N7 0.0168(13) 0.0304(15) 0.0306(17) 0.0010(12) -0.0079(12) -0.0080(11)
O5 0.0258(14) 0.0365(12) 0.0490(15) 0.0029(10) -0.0225(13) -0.0100(10)
O8 0.0202(13) 0.0279(15) 0.0315(12) 0.0010(11) -0.0097(10) -0.0070(10)
O12 0.0311(14) 0.0442(18) 0.0409(13) -0.0045(14) -0.0190(12) -0.0130(13)
O18 0.0196(11) 0.0676(17) 0.0449(14) -0.0185(14) -0.0112(10) -0.0024(11)
O20 0.0262(10) 0.0556(12) 0.0305(9) -0.0082(8) -0.0125(8) 0.0059(8)
C21 0.025(2) 0.040(2) 0.032(2) 0.0083(17) -0.0190(18) -0.0140(16)
C22 0.0361(19) 0.0436(19) 0.066(2) 0.0133(17) -0.0370(19) -0.0214(15)
C23 0.034(3) 0.041(3) 0.030(3) 0.004(2) -0.019(2) -0.009(2)
C24 0.0180(16) 0.068(3) 0.0331(17) 0.0022(18) -0.0132(14) -0.0058(18)
C26 0.0210(16) 0.0287(14) 0.0280(14) 0.0023(11) -0.0101(12) -0.0088(11)
C29 0.022(2) 0.031(3) 0.033(2) 0.001(2) -0.0131(17) -0.010(2)
C30 0.0242(16) 0.0288(17) 0.0244(14) 0.0047(14) -0.0109(12) -0.0106(14)
C31 0.018(2) 0.027(2) 0.033(3) 0.0040(17) -0.014(2) -0.0091(17)
C33 0.0239(15) 0.0302(15) 0.053(2) 0.0084(15) -0.0207(16) -0.0091(12)
C34 0.021(2) 0.028(3) 0.022(2) -0.0003(18) -0.0069(19) -0.0060(19)
C35 0.022(3) 0.024(3) 0.024(2) 0.007(2) -0.011(2) -0.007(2)
C36 0.019(2) 0.026(3) 0.029(2) 0.0002(19) -0.0098(19) -0.006(2)
C37 0.026(2) 0.030(2) 0.036(2) -0.0013(17) -0.0113(18) -0.0082(17)
C39 0.028(3) 0.043(3) 0.032(2) -0.010(2) -0.007(2) -0.006(2)
N27 0.022(2) 0.031(3) 0.0271(19) -0.002(2) -0.0091(19) -0.0090(19)
O25 0.0191(16) 0.040(2) 0.0257(16) 0.0021(12) -0.0115(13) -0.0097(14)
O28 0.0225(15) 0.0372(17) 0.0259(17) -0.0028(12) -0.0063(12) -0.0125(11)
O32 0.0147(10) 0.0325(13) 0.0421(13) 0.0024(12) -0.0092(9) -0.0064(10)
O38 0.037(2) 0.044(2) 0.0381(16) -0.0037(16) -0.0223(15) -0.0126(16)
O40 0.0299(11) 0.0438(12) 0.0395(12) -0.0099(9) -0.0162(9) -0.0077(9)
C61 0.042(5) 0.083(7) 0.082(7) -0.002(5) -0.046(5) -0.015(4)
C62 0.047(5) 0.126(9) 0.084(6) 0.010(6) -0.032(4) -0.032(6)
C63 0.083(7) 0.113(7) 0.173(10) -0.046(7) -0.083(7) -0.013(5)
C64 0.044(7) 0.082(8) 0.058(6) -0.013(5) -0.035(5) -0.001(6)
C66 0.022(3) 0.051(3) 0.031(3) 0.006(2) -0.008(2) -0.011(2)
C70 0.016(4) 0.045(6) 0.033(5) 0.000(3) -0.005(3) -0.009(4)
C71 0.027(5) 0.052(6) 0.040(4) -0.005(3) -0.007(3) -0.011(3)
C72 0.027(3) 0.051(6) 0.041(4) -0.001(3) -0.009(3) -0.016(3)
C74 0.026(3) 0.051(4) 0.040(3) -0.005(3) -0.012(2) -0.012(3)
C76 0.037(3) 0.063(4) 0.046(3) -0.003(3) -0.017(3) -0.014(3)
C77 0.027(4) 0.046(5) 0.029(3) 0.001(4) -0.008(3) -0.016(4)
C78 0.040(6) 0.055(6) 0.045(4) -0.007(5) -0.016(4) -0.010(4)
C79 0.039(7) 0.041(6) 0.042(4) -0.002(4) -0.012(4) -0.013(4)
C80 0.022(5) 0.048(6) 0.038(5) -0.002(4) -0.007(3) -0.013(5)
N68 0.021(3) 0.041(4) 0.036(5) 0.000(3) -0.007(3) -0.013(2)
O65 0.036(4) 0.054(4) 0.061(5) 0.001(3) -0.027(4) -0.012(3)
O67 0.035(2) 0.078(3) 0.045(2) -0.017(2) -0.0193(19) 0.006(2)
O69 0.023(3) 0.046(5) 0.035(3) -0.001(3) -0.008(2) -0.011(3)
O73 0.022(2) 0.083(4) 0.064(4) -0.016(4) -0.012(2) -0.005(3)
O75 0.041(4) 0.064(5) 0.055(3) -0.007(4) -0.025(3) -0.019(3)
C41 0.022(4) 0.045(4) 0.029(4) 0.000(3) -0.010(4) -0.011(3)
C42 0.027(4) 0.046(4) 0.069(5) 0.004(3) -0.035(4) -0.013(3)
C43 0.048(8) 0.058(11) 0.043(6) -0.004(6) -0.018(5) -0.014(7)
C44 0.018(3) 0.057(5) 0.030(3) -0.006(3) -0.011(3) -0.006(3)
C46 0.036(4) 0.044(4) 0.043(4) -0.001(3) -0.012(3) -0.015(3)
C50 0.028(4) 0.040(6) 0.047(5) -0.002(4) -0.016(4) -0.011(4)
C51 0.048(7) 0.054(8) 0.045(6) -0.006(6) -0.012(5) -0.009(5)
C52 0.034(4) 0.037(4) 0.029(3) 0.007(3) -0.013(3) -0.014(3)
C54 0.021(4) 0.038(5) 0.042(5) -0.001(4) -0.016(4) -0.008(3)
C56 0.031(4) 0.039(4) 0.068(6) 0.001(4) -0.022(4) -0.005(3)
C57 0.037(5) 0.038(7) 0.046(5) -0.001(4) -0.017(4) -0.013(4)
C58 0.051(6) 0.038(7) 0.045(6) 0.004(4) -0.022(5) -0.014(5)
C59 0.035(7) 0.036(7) 0.036(6) 0.003(4) -0.018(5) -0.010(5)
C60 0.026(7) 0.044(7) 0.040(5) -0.001(5) -0.010(5) -0.018(5)
N48 0.032(5) 0.043(6) 0.047(4) 0.000(4) -0.017(4) -0.014(4)
O45 0.025(3) 0.050(4) 0.026(3) -0.005(2) -0.010(3) -0.009(3)
O47 0.045(3) 0.062(4) 0.063(4) -0.013(3) -0.024(3) -0.007(3)
O49 0.032(4) 0.048(4) 0.048(4) -0.005(3) -0.012(3) -0.014(3)
O53 0.052(5) 0.048(6) 0.057(4) -0.008(4) -0.032(4) -0.011(4)
O55 0.022(3) 0.044(3) 0.058(4) -0.001(3) -0.011(2) -0.006(3)

loop_
_atom_type_symbol
_atom_type_description
_atom_type_scat_dispersion_real
_atom_type_scat_dispersion_imag
_atom_type_scat_source
C C 0.0181 0.0091 'International Tables Vol C Tables 4.2.6.8 and 6.1.1.4'
H H 0.0000 0.0000 'International Tables Vol C Tables 4.2.6.8 and 6.1.1.4'
N N 0.0311 0.0180 'International Tables Vol C Tables 4.2.6.8 and 6.1.1.4'
O O 0.0492 0.0322 'International Tables Vol C Tables 4.2.6.8 and 6.1.1.4'

loop_
_geom_angle_atom_site_label_1
_geom_angle_atom_site_label_2
_geom_angle_atom_site_label_3
_geom_angle
C2 C1 C3 112.6(3)
C2 C1 C4 114.2(5)
C4 C1 C3 108.8(5)
O5 C1 C2 109.9(3)
O5 C1 C3 102.0(3)
O5 C1 C4 108.6(5)
C1 C2 H2A 109.5
C1 C2 H2B 109.5
C1 C2 H2C 109.5
H2A C2 H2B 109.5
H2A C2 H2C 109.5
H2B C2 H2C 109.5
C1 C3 H3A 109.5
C1 C3 H3B 109.5
C1 C3 H3C 109.5
H3A C3 H3B 109.5
H3A C3 H3C 109.5
H3B C3 H3C 109.5
C1 C4 H4A 109.5
C1 C4 H4B 109.5
C1 C4 H4C 109.5
H4A C4 H4B 109.5
H4A C4 H4C 109.5
H4B C4 H4C 109.5
O5 C6 N7 111.3(3)
O20 C6 N7 121.4(3)
O20 C6 O5 127.1(3)
C16 C9 C10 104.1(4)
C16 C9 C19 116.7(4)
C19 C9 C10 116.0(4)
O8 C9 C10 101.0(4)
O8 C9 C16 112.2(4)
O8 C9 C19 105.9(4)
C11 C10 C9 107.8(3)
O18 C10 C9 127.2(3)
O18 C10 C11 125.1(3)
C10 C11 C14 111.6(3)
C13 C11 C10 118.9(3)
C13 C11 C14 123.8(3)
O12 C11 C10 115.8(3)
O12 C11 C13 59.9(2)
O12 C11 C14 117.0(3)
C11 C13 H13A 117.9
C11 C13 H13B 117.9
H13A C13 H13B 115.0
O12 C13 C11 58.8(2)
O12 C13 H13A 117.9
O12 C13 H13B 117.9
C15 C14 C11 107.6(4)
C17 C14 C11 112.3(3)
C17 C14 C15 116.1(4)
N7 C14 C11 103.4(3)
N7 C14 C15 103.9(4)
N7 C14 C17 112.5(4)
C14 C15 H15 122.7
C16 C15 C14 114.5(4)
C16 C15 H15 122.7
C9 C16 H16 122.7
C15 C16 C9 114.6(5)
C15 C16 H16 122.7
C14 C17 H17A 109.5
C14 C17 H17B 109.5
C14 C17 H17C 109.5
H17A C17 H17B 109.5
H17A C17 H17C 109.5
H17B C17 H17C 109.5
C9 C19 H19A 109.5
C9 C19 H19B 109.5
C9 C19 H19C 109.5
H19A C19 H19B 109.5
H19A C19 H19C 109.5
H19B C19 H19C 109.5
C6 N7 C14 115.3(3)
O8 N7 C6 111.1(3)
O8 N7 C14 108.8(3)
C6 O5 C1 120.6(3)
N7 O8 C9 113.6(3)
C11 O12 C13 61.3(2)
C22 C21 C23 111.5(6)
C22 C21 C24 110.9(4)
C24 C21 C23 109.9(7)
O25 C21 C22 110.4(5)
O25 C21 C23 110.9(7)
O25 C21 C24 103.0(4)
C21 C22 H22A 109.5
C21 C22 H22B 109.5
C21 C22 H22C 109.5
H22A C22 H22B 109.5
H22A C22 H22C 109.5
H22B C22 H22C 109.5
C21 C23 H23A 109.5
C21 C23 H23B 109.5
C21 C23 H23C 109.5
H23A C23 H23B 109.5
H23A C23 H23C 109.5
H23B C23 H23C 109.5
C21 C24 H24A 109.5
C21 C24 H24B 109.5
C21 C24 H24C 109.5
H24A C24 H24B 109.5
H24A C24 H24C 109.5
H24B C24 H24C 109.5
O25 C26 N27 111.5(4)
O40 C26 N27 121.7(4)
O40 C26 O25 126.7(3)
C36 C29 C30 105.9(6)
C36 C29 C39 117.7(5)
C36 C29 O28 111.6(6)
C39 C29 C30 115.0(5)
C39 C29 O28 106.5(6)
O28 C29 C30 98.6(4)
C31 C30 C29 109.8(4)
O38 C30 C29 126.1(4)
O38 C30 C31 124.1(4)
C30 C31 C34 111.8(4)
C33 C31 C30 119.3(4)
C33 C31 C34 124.5(5)
O32 C31 C30 114.3(4)
O32 C31 C33 60.0(3)
O32 C31 C34 116.3(5)
C31 C33 H33A 117.9
C31 C33 H33B 117.9
H33A C33 H33B 115.0
O32 C33 C31 58.8(3)
O32 C33 H33A 117.9
O32 C33 H33B 117.9
C35 C34 C31 106.4(6)
C37 C34 C31 111.2(6)
C37 C34 C35 115.2(7)
N27 C34 C31 105.0(6)
N27 C34 C35 105.0(7)
N27 C34 C37 113.3(6)
C34 C35 H35 123.6
C36 C35 C34 112.9(7)
C36 C35 H35 123.6
C29 C36 H36 121.7
C35 C36 C29 116.5(6)
C35 C36 H36 121.7
C34 C37 H37A 109.5
C34 C37 H37B 109.5
C34 C37 H37C 109.5
H37A C37 H37B 109.5
H37A C37 H37C 109.5
H37B C37 H37C 109.5
C29 C39 H39A 109.5
C29 C39 H39B 109.5
C29 C39 H39C 109.5
H39A C39 H39B 109.5
H39A C39 H39C 109.5
H39B C39 H39C 109.5
C26 N27 C34 113.4(6)
C26 N27 O28 112.8(5)
O28 N27 C34 109.6(5)
C26 O25 C21 118.4(4)
N27 O28 C29 113.5(5)
C31 O32 C33 61.2(3)
C62 C61 C63 115.8(13)
C62 C61 O65 109.0(10)
C64 C61 C62 116.4(18)
C64 C61 C63 108.8(14)
C64 C61 O65 104.5(16)
O65 C61 C63 100.6(11)
C61 C62 H62A 109.5
C61 C62 H62B 109.5
C61 C62 H62C 109.5
H62A C62 H62B 109.5
H62A C62 H62C 109.5
H62B C62 H62C 109.5
C61 C63 H63A 109.5
C61 C63 H63B 109.5
C61 C63 H63C 109.5
H63A C63 H63B 109.5
H63A C63 H63C 109.5
H63B C63 H63C 109.5
C61 C64 H64A 109.5
C61 C64 H64B 109.5
C61 C64 H64C 109.5
H64A C64 H64B 109.5
H64A C64 H64C 109.5
H64B C64 H64C 109.5
O65 C66 N68 111.3(7)
O67 C66 N68 121.6(8)
O67 C66 O65 126.9(7)
C71 C70 C72 117.8(12)
C71 C70 O69 104.5(11)
C72 C70 O69 99.5(12)
C80 C70 C71 119.4(15)
C80 C70 C72 103.4(12)
C80 C70 O69 110.5(12)
C70 C71 H71A 109.5
C70 C71 H71B 109.5
C70 C71 H71C 109.5
H71A C71 H71B 109.5
H71A C71 H71C 109.5
H71B C71 H71C 109.5
C74 C72 C70 109.9(9)
O73 C72 C70 124.9(10)
O73 C72 C74 125.1(10)
C72 C74 C77 112.2(8)
C76 C74 C72 118.6(8)
C76 C74 C77 122.6(7)
O75 C74 C72 116.6(7)
O75 C74 C76 60.1(5)
O75 C74 C77 117.1(8)
C74 C76 H76A 117.9
C74 C76 H76B 117.9
H76A C76 H76B 115.1
O75 C76 C74 58.3(5)
O75 C76 H76A 117.9
O75 C76 H76B 117.9
C78 C77 C74 113.0(10)
C78 C77 C79 117.9(10)
C78 C77 N68 113.9(11)
C79 C77 C74 106.0(10)
N68 C77 C74 102.0(7)
N68 C77 C79 102.2(12)
C77 C78 H78A 109.5
C77 C78 H78B 109.5
C77 C78 H78C 109.5
H78A C78 H78B 109.5
H78A C78 H78C 109.5
H78B C78 H78C 109.5
C77 C79 H79 122.9
C80 C79 C77 114.1(13)
C80 C79 H79 122.9
C70 C80 H80 120.5
C79 C80 C70 118.9(16)
C79 C80 H80 120.5
C66 N68 C77 114.1(9)
O69 N68 C66 109.7(8)
O69 N68 C77 110.5(9)
C66 O65 C61 121.1(9)
N68 O69 C70 113.9(9)
C74 O75 C76 61.6(5)
C42 C41 C43 103.9(13)
C44 C41 C42 113.7(8)
C44 C41 C43 114.6(15)
C44 C41 O45 106.3(7)
O45 C41 C42 108.3(8)
O45 C41 C43 110.0(15)
C41 C42 H42A 109.5
C41 C42 H42B 109.5
C41 C42 H42C 109.5
H42A C42 H42B 109.5
H42A C42 H42C 109.5
H42B C42 H42C 109.5
C41 C43 H43A 109.5
C41 C43 H43B 109.5
C41 C43 H43C 109.5
H43A C43 H43B 109.5
H43A C43 H43C 109.5
H43B C43 H43C 109.5
C41 C44 H44A 109.5
C41 C44 H44B 109.5
C41 C44 H44C 109.5
H44A C44 H44B 109.5
H44A C44 H44C 109.5
H44B C44 H44C 109.5
O45 C46 N48 109.8(9)
O47 C46 N48 122.1(11)
O47 C46 O45 127.9(10)
C51 C50 C52 118.5(12)
C51 C50 C60 117.3(12)
C51 C50 O49 108.1(13)
C60 C50 C52 103.5(13)
O49 C50 C52 98.1(9)
O49 C50 C60 109.7(13)
C50 C51 H51A 109.5
C50 C51 H51B 109.5
C50 C51 H51C 109.5
H51A C51 H51B 109.5
H51A C51 H51C 109.5
H51B C51 H51C 109.5
C54 C52 C50 111.9(9)
O53 C52 C50 123.3(10)
O53 C52 C54 124.8(9)
C52 C54 C56 120.9(10)
C52 C54 C57 112.3(10)
C52 C54 O55 114.2(8)
C56 C54 C57 124.1(11)
O55 C54 C56 59.0(6)
O55 C54 C57 113.3(11)
C54 C56 H56A 117.7
C54 C56 H56B 117.7
H56A C56 H56B 114.9
O55 C56 C54 60.4(6)
O55 C56 H56A 117.7
O55 C56 H56B 117.7
C58 C57 C54 111.9(13)
C58 C57 C59 119.5(16)
C58 C57 N48 113.3(14)
C59 C57 C54 105.8(13)
C59 C57 N48 103.5(14)
N48 C57 C54 100.9(13)
C57 C58 H58A 109.5
C57 C58 H58B 109.5
C57 C58 H58C 109.5
H58A C58 H58B 109.5
H58A C58 H58C 109.5
H58B C58 H58C 109.5
C57 C59 H59 121.4
C60 C59 C57 117.2(18)
C60 C59 H59 121.4
C50 C60 H60 121.6
C59 C60 C50 116.7(16)
C59 C60 H60 121.6
C46 N48 C57 110.9(13)
O49 N48 C46 114.1(11)
O49 N48 C57 110.9(10)
C46 O45 C41 120.3(8)
N48 O49 C50 114.8(10)
C56 O55 C54 60.6(6)

loop_
_geom_bond_atom_site_label_1
_geom_bond_atom_site_label_2
_geom_bond_distance
C1 C2 1.490(5)
C1 C3 1.548(5)
C1 C4 1.505(8)
C1 O5 1.487(4)
C2 H2A 0.9800
C2 H2B 0.9800
C2 H2C 0.9800
C3 H3A 0.9800
C3 H3B 0.9800
C3 H3C 0.9800
C4 H4A 0.9800
C4 H4B 0.9800
C4 H4C 0.9800
C6 N7 1.425(4)
C6 O5 1.333(4)
C6 O20 1.197(3)
C9 C10 1.518(6)
C9 C16 1.498(6)
C9 C19 1.513(5)
C9 O8 1.485(6)
C10 C11 1.513(4)
C10 O18 1.205(4)
C11 C13 1.458(4)
C11 C14 1.546(5)
C11 O12 1.422(4)
C13 H13A 0.9900
C13 H13B 0.9900
C13 O12 1.438(4)
C14 C15 1.522(7)
C14 C17 1.515(5)
C14 N7 1.512(5)
C15 H15 0.9500
C15 C16 1.328(6)
C16 H16 0.9500
C17 H17A 0.9800
C17 H17B 0.9800
C17 H17C 0.9800
C19 H19A 0.9800
C19 H19B 0.9800
C19 H19C 0.9800
N7 O8 1.422(4)
C21 C22 1.521(7)
C21 C23 1.536(10)
C21 C24 1.527(7)
C21 O25 1.479(8)
C22 H22A 0.9800
C22 H22B 0.9800
C22 H22C 0.9800
C23 H23A 0.9800
C23 H23B 0.9800
C23 H23C 0.9800
C24 H24A 0.9800
C24 H24B 0.9800
C24 H24C 0.9800
C26 N27 1.424(8)
C26 O25 1.335(6)
C26 O40 1.202(3)
C29 C30 1.522(7)
C29 C36 1.480(11)
C29 C39 1.494(8)
C29 O28 1.497(7)
C30 C31 1.495(6)
C30 O38 1.213(6)
C31 C33 1.468(6)
C31 C34 1.548(9)
C31 O32 1.434(6)
C33 H33A 0.9900
C33 H33B 0.9900
C33 O32 1.451(4)
C34 C35 1.533(9)
C34 C37 1.525(7)
C34 N27 1.503(11)
C35 H35 0.9500
C35 C36 1.332(10)
C36 H36 0.9500
C37 H37A 0.9800
C37 H37B 0.9800
C37 H37C 0.9800
C39 H39A 0.9800
C39 H39B 0.9800
C39 H39C 0.9800
N27 O28 1.428(7)
C61 C62 1.471(14)
C61 C63 1.548(14)
C61 C64 1.47(2)
C61 O65 1.523(18)
C62 H62A 0.9800
C62 H62B 0.9800
C62 H62C 0.9800
C63 H63A 0.9800
C63 H63B 0.9800
C63 H63C 0.9800
C64 H64A 0.9800
C64 H64B 0.9800
C64 H64C 0.9800
C66 N68 1.452(12)
C66 O65 1.305(10)
C66 O67 1.191(7)
C70 C71 1.482(14)
C70 C72 1.507(19)
C70 C80 1.446(18)
C70 O69 1.510(19)
C71 H71A 0.9800
C71 H71B 0.9800
C71 H71C 0.9800
C72 C74 1.493(10)
C72 O73 1.233(13)
C74 C76 1.450(9)
C74 C77 1.555(14)
C74 O75 1.402(11)
C76 H76A 0.9900
C76 H76B 0.9900
C76 O75 1.429(11)
C77 C78 1.474(15)
C77 C79 1.55(2)
C77 N68 1.514(14)
C78 H78A 0.9800
C78 H78B 0.9800
C78 H78C 0.9800
C79 H79 0.9500
C79 C80 1.287(19)
C80 H80 0.9500
N68 O69 1.412(11)
C41 C42 1.537(13)
C41 C43 1.54(3)
C41 C44 1.465(13)
C41 O45 1.504(13)
C42 H42A 0.9800
C42 H42B 0.9800
C42 H42C 0.9800
C43 H43A 0.9800
C43 H43B 0.9800
C43 H43C 0.9800
C44 H44A 0.9800
C44 H44B 0.9800
C44 H44C 0.9800
C46 N48 1.443(16)
C46 O45 1.338(12)
C46 O47 1.199(10)
C50 C51 1.447(18)
C50 C52 1.522(15)
C50 C60 1.49(2)
C50 O49 1.488(14)
C51 H51A 0.9800
C51 H51B 0.9800
C51 H51C 0.9800
C52 C54 1.442(14)
C52 O53 1.221(13)
C54 C56 1.458(13)
C54 C57 1.58(2)
C54 O55 1.455(14)
C56 H56A 0.9900
C56 H56B 0.9900
C56 O55 1.433(11)
C57 C58 1.470(16)
C57 C59 1.48(2)
C57 N48 1.52(2)
C58 H58A 0.9800
C58 H58B 0.9800
C58 H58C 0.9800
C59 H59 0.9500
C59 C60 1.28(2)
C60 H60 0.9500
N48 O49 1.409(14)

loop_
_geom_torsion_atom_site_label_1
_geom_torsion_atom_site_label_2
_geom_torsion_atom_site_label_3
_geom_torsion_atom_site_label_4
_geom_torsion
C2 C1 O5 C6 -64.3(4)
C3 C1 O5 C6 176.1(3)
C4 C1 O5 C6 61.3(6)
C6 N7 O8 C9 100.8(3)
C9 C10 C11 C13 136.2(3)
C9 C10 C11 C14 -18.3(4)
C9 C10 C11 O12 -155.5(3)
C10 C9 C16 C15 -57.7(6)
C10 C9 O8 N7 78.8(4)
C10 C11 C13 O12 104.7(3)
C10 C11 C14 C15 -41.0(5)
C10 C11 C14 C17 -169.9(3)
C10 C11 C14 N7 68.6(4)
C10 C11 O12 C13 -109.9(3)
C11 C14 C15 C16 56.6(7)
C11 C14 N7 C6 -168.3(3)
C11 C14 N7 O8 -42.7(4)
C13 C11 C14 C15 165.9(4)
C13 C11 C14 C17 37.0(5)
C13 C11 C14 N7 -84.5(4)
C14 C11 C13 O12 -104.1(4)
C14 C11 O12 C13 115.3(3)
C14 C15 C16 C9 -5.5(8)
C14 N7 O8 C9 -27.1(4)
C15 C14 N7 C6 -55.9(4)
C15 C14 N7 O8 69.6(4)
C16 C9 C10 C11 68.3(4)
C16 C9 C10 O18 -112.3(5)
C16 C9 O8 N7 -31.5(5)
C17 C14 C15 C16 -176.6(5)
C17 C14 N7 C6 70.4(4)
C17 C14 N7 O8 -164.1(3)
C19 C9 C10 C11 -162.0(4)
C19 C9 C10 O18 17.4(7)
C19 C9 C16 C15 173.1(5)
C19 C9 O8 N7 -159.9(3)
N7 C6 O5 C1 176.3(3)
N7 C14 C15 C16 -52.6(6)
O5 C6 N7 C14 140.3(3)
O5 C6 N7 O8 16.0(3)
O8 C9 C10 C11 -48.1(4)
O8 C9 C10 O18 131.2(4)
O8 C9 C16 C15 50.6(7)
O12 C11 C14 C15 95.6(4)
O12 C11 C14 C17 -33.4(4)
O12 C11 C14 N7 -154.8(3)
O18 C10 C11 C13 -43.2(5)
O18 C10 C11 C14 162.3(4)
O18 C10 C11 O12 25.1(5)
O20 C6 N7 C14 -44.5(4)
O20 C6 N7 O8 -168.8(3)
O20 C6 O5 C1 1.5(4)
C22 C21 O25 C26 58.1(6)
C23 C21 O25 C26 -66.0(8)
C24 C21 O25 C26 176.6(4)
C26 N27 O28 C29 -104.0(6)
C29 C30 C31 C33 -149.2(5)
C29 C30 C31 C34 8.2(7)
C29 C30 C31 O32 142.9(4)
C30 C29 C36 C35 56.1(9)
C30 C29 O28 N27 -77.1(6)
C30 C31 C33 O32 -102.8(5)
C30 C31 C34 C35 48.7(7)
C30 C31 C34 C37 174.9(5)
C30 C31 C34 N27 -62.3(6)
C30 C31 O32 C33 111.1(5)
C31 C34 C35 C36 -57.6(10)
C31 C34 N27 C26 171.6(5)
C31 C34 N27 O28 44.6(7)
C33 C31 C34 C35 -155.3(6)
C33 C31 C34 C37 -29.1(9)
C33 C31 C34 N27 93.7(6)
C34 C31 C33 O32 102.9(6)
C34 C31 O32 C33 -116.4(6)
C34 C35 C36 C29 4.2(12)
C34 N27 O28 C29 23.3(8)
C35 C34 N27 C26 59.6(7)
C35 C34 N27 O28 -67.4(7)
C36 C29 C30 C31 -60.5(6)
C36 C29 C30 O38 119.3(6)
C36 C29 O28 N27 33.9(7)
C37 C34 C35 C36 178.7(8)
C37 C34 N27 C26 -67.0(7)
C37 C34 N27 O28 166.0(6)
C39 C29 C30 C31 167.9(5)
C39 C29 C30 O38 -12.3(8)
C39 C29 C36 C35 -173.8(8)
C39 C29 O28 N27 163.5(5)
N27 C26 O25 C21 -175.8(5)
N27 C34 C35 C36 53.4(10)
O25 C26 N27 C34 -138.0(5)
O25 C26 N27 O28 -12.7(6)
O28 C29 C30 C31 55.0(6)
O28 C29 C30 O38 -125.1(5)
O28 C29 C36 C35 -50.2(10)
O32 C31 C34 C35 -85.1(7)
O32 C31 C34 C37 41.1(8)
O32 C31 C34 N27 163.9(5)
O38 C30 C31 C33 31.0(7)
O38 C30 C31 C34 -171.6(5)
O38 C30 C31 O32 -36.9(7)
O40 C26 N27 C34 45.9(6)
O40 C26 N27 O28 171.3(4)
O40 C26 O25 C21 0.0(6)
C62 C61 O65 C66 -60.6(16)
C63 C61 O65 C66 177.3(10)
C64 C61 O65 C66 64.5(16)
C66 N68 O69 C70 101.1(12)
C70 C72 C74 C76 135.6(10)
C70 C72 C74 C77 -16.7(13)
C70 C72 C74 O75 -155.6(10)
C71 C70 C72 C74 -160.6(12)
C71 C70 C72 O73 22(2)
C71 C70 C80 C79 170.1(17)
C71 C70 O69 N68 -161.1(11)
C72 C70 C80 C79 -57(2)
C72 C70 O69 N68 76.8(12)
C72 C74 C76 O75 105.9(9)
C72 C74 C77 C78 -170.4(10)
C72 C74 C77 C79 -39.7(13)
C72 C74 C77 N68 66.9(11)
C72 C74 O75 C76 -109.3(9)
C74 C77 C79 C80 53.8(19)
C74 C77 N68 C66 -167.0(8)
C74 C77 N68 O69 -42.8(12)
C76 C74 C77 C78 38.6(13)
C76 C74 C77 C79 169.2(10)
C76 C74 C77 N68 -84.1(11)
C77 C74 C76 O75 -104.8(9)
C77 C74 O75 C76 113.8(8)
C77 C79 C80 C70 -4(3)
C77 N68 O69 C70 -25.5(15)
C78 C77 C79 C80 -178.4(16)
C78 C77 N68 C66 70.9(12)
C78 C77 N68 O69 -164.9(9)
C79 C77 N68 C66 -57.5(11)
C79 C77 N68 O69 66.7(12)
C80 C70 C72 C74 65.3(14)
C80 C70 C72 O73 -111.8(15)
C80 C70 O69 N68 -31.5(17)
N68 C66 O65 C61 175.7(10)
N68 C77 C79 C80 -52.7(18)
O65 C66 N68 C77 144.4(9)
O65 C66 N68 O69 19.8(11)
O67 C66 N68 C77 -40.8(12)
O67 C66 N68 O69 -165.4(7)
O67 C66 O65 C61 1.3(14)
O69 C70 C72 C74 -48.6(12)
O69 C70 C72 O73 134.4(12)
O69 C70 C80 C79 49(2)
O73 C72 C74 C76 -47.3(16)
O73 C72 C74 C77 160.4(11)
O73 C72 C74 O75 21.5(17)
O75 C74 C77 C78 -31.7(13)
O75 C74 C77 C79 99.0(12)
O75 C74 C77 N68 -154.4(9)
C42 C41 O45 C46 55.2(10)
C43 C41 O45 C46 -57.7(16)
C44 C41 O45 C46 177.7(8)
C46 N48 O49 C50 -104.5(11)
C50 C52 C54 C56 -149.5(10)
C50 C52 C54 C57 12.6(14)
C50 C52 C54 O55 143.4(9)
C51 C50 C52 C54 167.3(12)
C51 C50 C52 O53 -11.9(18)
C51 C50 C60 C59 -172.5(18)
C51 C50 O49 N48 162.1(11)
C52 C50 C60 C59 55(2)
C52 C50 O49 N48 -74.4(12)
C52 C54 C56 O55 -101.4(11)
C52 C54 C57 C58 174.5(12)
C52 C54 C57 C59 42.8(17)
C52 C54 C57 N48 -64.7(13)
C52 C54 O55 C56 112.7(11)
C54 C57 C59 C60 -54(2)
C54 C57 N48 C46 173.3(10)
C54 C57 N48 O49 45.5(13)
C56 C54 C57 C58 -24(2)
C56 C54 C57 C59 -155.8(14)
C56 C54 C57 N48 96.7(14)
C57 C54 C56 O55 98.6(14)
C57 C54 O55 C56 -116.9(12)
C57 C59 C60 C50 4(3)
C57 N48 O49 C50 21.5(15)
C58 C57 C59 C60 178.8(18)
C58 C57 N48 C46 -66.9(16)
C58 C57 N48 O49 165.3(13)
C59 C57 N48 C46 64.0(15)
C59 C57 N48 O49 -63.8(16)
C60 C50 C52 C54 -60.9(14)
C60 C50 C52 O53 119.9(14)
C60 C50 O49 N48 33.1(15)
N48 C46 O45 C41 -178.4(8)
N48 C57 C59 C60 52(2)
O45 C46 N48 C57 -137.3(10)
O45 C46 N48 O49 -11.3(13)
O47 C46 N48 C57 47.0(13)
O47 C46 N48 O49 173.0(9)
O47 C46 O45 C41 -3.0(13)
O49 C50 C52 C54 51.6(12)
O49 C50 C52 O53 -127.6(11)
O49 C50 C60 C59 -49(2)
O53 C52 C54 C56 29.7(16)
O53 C52 C54 C57 -168.2(12)
O53 C52 C54 O55 -37.4(15)
O55 C54 C57 C58 43.2(17)
O55 C54 C57 C59 -88.5(15)
O55 C54 C57 N48 164.0(9)
